data_2217694
loop_
_publ_author_name
'Deveci, \"Ozlem'
'I\,s\?ik, \,Samil'
'Er\,sahin, Ferda'
'A\(gar, Erbil'

_publ_section_title
;
 (<i>E</i>)-2-[(2-Chlorophenyl)iminomethyl]-4-methylphenol
;
_journal_coeditor_code XU2392
_journal_issue 2
_journal_name_full 'Acta Crystallographica Section E'
_journal_page_first o539
_journal_page_last o539
_journal_paper_doi 10.1107/S1600536808000780
_journal_volume 64
_journal_year 2008
_chemical_formula_iupac 'C14 H12 Cl N O'
_chemical_formula_moiety 'C14 H12 Cl N O'
_chemical_formula_sum 'C14 H12 Cl N O'
_chemical_formula_weight 245.70
_chemical_melting_point 357.0(10)
_chemical_name_systematic
;
(E)-2-[(2-Chlorophenyl)iminomethyl]-4-methylphenol
;
_space_group_IT_number 61
_symmetry_cell_setting orthorhombic
_symmetry_space_group_name_Hall '-P 2ac 2ab'
_symmetry_space_group_name_H-M 'P b c a'
_atom_sites_solution_hydrogens geom
_atom_sites_solution_primary direct
_atom_sites_solution_secondary difmap
_audit_creation_method SHELXL-97
_cell_angle_alpha 90.00
_cell_angle_beta 90.00
_cell_angle_gamma 90.00
_cell_formula_units_Z 8
_cell_length_a 7.5121(7)
_cell_length_b 11.9190(15)
_cell_length_c 27.500(3)
_cell_measurement_reflns_used 5622
_cell_measurement_temperature 296(2)
_cell_measurement_theta_max 2.22
_cell_measurement_theta_min 27.1
_cell_volume 2462.3(5)
_computing_cell_refinement 'X-AREA (Stoe & Cie, 2002)'
_computing_data_collection 'X-AREA (Stoe & Cie, 2002)'
_computing_data_reduction 'X-RED32 (Stoe & Cie, 2002)'
_computing_molecular_graphics 'ORTEP-3 for Windows (Farrugia, 1997)'
_computing_publication_material 'WinGX (Farrugia, 1999)'
_computing_structure_refinement 'SHELXL97 (Sheldrick, 2008)'
_computing_structure_solution 'SHELXL97 (Sheldrick, 2008)'
_diffrn_ambient_temperature 296(2)
_diffrn_detector_area_resol_mean 6.67
_diffrn_measured_fraction_theta_full 0.999
_diffrn_measured_fraction_theta_max 0.999
_diffrn_measurement_device_type 'Stoe IPDS-2'
_diffrn_measurement_method 'rotation method'
_diffrn_radiation_monochromator graphite
_diffrn_radiation_source 'fine-focus sealed tube'
_diffrn_radiation_type MoK\a
_diffrn_radiation_wavelength 0.71073
_diffrn_reflns_av_R_equivalents 0.1329
_diffrn_reflns_av_sigmaI/netI 0.0850
_diffrn_reflns_limit_h_max 8
_diffrn_reflns_limit_h_min -9
_diffrn_reflns_limit_k_max 14
_diffrn_reflns_limit_k_min -14
_diffrn_reflns_limit_l_max 33
_diffrn_reflns_limit_l_min -33
_diffrn_reflns_number 14292
_diffrn_reflns_theta_full 26.00
_diffrn_reflns_theta_max 26.00
_diffrn_reflns_theta_min 2.96
_diffrn_standards_decay_% 0
_diffrn_standards_interval_count 0
_diffrn_standards_number 0
_exptl_absorpt_coefficient_mu 0.292
_exptl_absorpt_correction_type none
_exptl_crystal_colour yellow
_exptl_crystal_density_diffrn 1.325
_exptl_crystal_density_method 'not measured'
_exptl_crystal_description prism
_exptl_crystal_F_000 1024
_exptl_crystal_size_max 0.8
_exptl_crystal_size_mid 0.23
_exptl_crystal_size_min 0.09
_refine_diff_density_max 0.314
_refine_diff_density_min -0.339
_refine_ls_extinction_method none
_refine_ls_goodness_of_fit_ref 0.814
_refine_ls_hydrogen_treatment mixed
_refine_ls_matrix_type full
_refine_ls_number_parameters 133
_refine_ls_number_reflns 2428
_refine_ls_number_restraints 0
_refine_ls_restrained_S_all 0.814
_refine_ls_R_factor_all 0.1706
_refine_ls_R_factor_gt 0.0725
_refine_ls_shift/su_max 0.000
_refine_ls_shift/su_mean 0.000
_refine_ls_structure_factor_coef Fsqd
_refine_ls_weighting_details 'calc w=1/[\s^2^(Fo^2^)+(0.1247P)^2^] where P=(Fo^2^+2Fc^2^)/3'
_refine_ls_weighting_scheme calc
_refine_ls_wR_factor_gt 0.1907
_refine_ls_wR_factor_ref 0.2325
_reflns_number_gt 833
_reflns_number_total 2428
_reflns_threshold_expression I>2\s(I)
_cod_data_source_file xu2392.cif
_cod_data_source_block I
_cod_depositor_comments
;
The following automatic conversions were performed:

'_chemical_melting_point' value '356-358' was changed to '357.0(10)'
- the average value was taken and precision was estimated.

Automatic conversion script
Id: cif_fix_values 1646 2011-03-28 12:23:43Z adriana 

The following automatic conversions were performed:

'_chemical_melting_point' value '356-358' was changed to '357.0(10)'
- the average value was taken and precision was estimated.

Automatic conversion script
Id: cif_fix_values 1715 2011-07-08 13:25:40Z adriana 
;
_cod_database_code 2217694
_cod_database_fobs_code 2217694

loop_
_symmetry_equiv_pos_as_xyz
'x, y, z'
'-x+1/2, -y, z+1/2'
'x+1/2, -y+1/2, -z'
'-x, y+1/2, -z+1/2'
'-x, -y, -z'
'x-1/2, y, -z-1/2'
'-x-1/2, y-1/2, z'
'x, -y-1/2, z-1/2'

loop_
_atom_site_type_symbol
_atom_site_label
_atom_site_fract_x
_atom_site_fract_y
_atom_site_fract_z
_atom_site_U_iso_or_equiv
_atom_site_adp_type
_atom_site_calc_flag
_atom_site_refinement_flags
_atom_site_occupancy
C C1 0.0007(7) 0.3349(5) 0.43397(19) 0.0948(15) Uani d . 1
C C2 -0.0462(6) 0.2701(4) 0.39300(17) 0.0767(12) Uani d . 1
C C3 -0.0457(7) 0.1562(4) 0.39911(19) 0.0942(15) Uani d . 1
H H3 -0.0826 0.1102 0.3737 0.113 Uiso calc R 1
C C4 0.0080(9) 0.1088(5) 0.4419(2) 0.1153(18) Uani d . 1
H H4 0.0088 0.0310 0.4449 0.138 Uiso calc R 1
C C5 0.0600(9) 0.1724(6) 0.4798(2) 0.122(2) Uani d . 1
H H5 0.0990 0.1388 0.5084 0.146 Uiso calc R 1
C C6 0.0550(9) 0.2868(6) 0.4761(2) 0.1143(19) Uani d . 1
H H6 0.0888 0.3313 0.5023 0.137 Uiso calc R 1
C C7 -0.0567(6) 0.2814(4) 0.30913(17) 0.0722(11) Uani d . 1
C C8 -0.0967(5) 0.3344(4) 0.26359(17) 0.0738(7) Uani d . 1
C C9 -0.0565(5) 0.2805(4) 0.21962(17) 0.0738(7) Uani d . 1
C C10 -0.0914(5) 0.3263(3) 0.17485(16) 0.0738(7) Uani d . 1
C C11 -0.1683(6) 0.4315(4) 0.1750(2) 0.0911(7) Uani d . 1
H H11 -0.1943 0.4636 0.1450 0.109 Uiso calc R 1
C C12 -0.2100(6) 0.4931(4) 0.21632(18) 0.0911(7) Uani d . 1
H H12 -0.2614 0.5639 0.2146 0.109 Uiso calc R 1
C C13 -0.1696(6) 0.4417(4) 0.2609(2) 0.0911(7) Uani d . 1
C C14 -0.0490(7) 0.2641(5) 0.12922(18) 0.1075(17) Uani d . 1
H H15A 0.0380 0.3053 0.1109 0.161 Uiso calc R 1
H H15B -0.1553 0.2557 0.1102 0.161 Uiso calc R 1
H H15C -0.0025 0.1914 0.1372 0.161 Uiso calc R 1
Cl Cl1 -0.0042(3) 0.47953(13) 0.42906(6) 0.1482(9) Uani d . 1
N N1 -0.0919(5) 0.3258(3) 0.35040(15) 0.0780(10) Uani d . 1
O O1 -0.2054(4) 0.5014(2) 0.30200(12) 0.0911(7) Uani d . 1
H H9 -0.1766 0.4645 0.3259 0.137 Uiso calc R 1
H H1 0.011(5) 0.210(4) 0.3066(13) 0.083(12) Uiso d . 1
H H2 -0.010(5) 0.211(3) 0.2174(13) 0.072(11) Uiso d . 1

loop_
_atom_site_aniso_label
_atom_site_aniso_U_11
_atom_site_aniso_U_22
_atom_site_aniso_U_33
_atom_site_aniso_U_12
_atom_site_aniso_U_13
_atom_site_aniso_U_23
C1 0.093(4) 0.096(3) 0.095(3) -0.001(3) 0.022(3) -0.020(3)
C2 0.057(3) 0.077(3) 0.096(3) 0.005(2) 0.012(2) -0.006(3)
C3 0.099(4) 0.080(3) 0.103(4) -0.006(3) -0.007(3) -0.005(3)
C4 0.145(5) 0.090(4) 0.112(4) -0.003(4) -0.002(4) 0.008(3)
C5 0.147(6) 0.125(5) 0.093(4) 0.008(5) 0.010(4) 0.005(4)
C6 0.131(5) 0.120(5) 0.092(4) -0.011(4) 0.010(3) -0.014(4)
C7 0.053(3) 0.064(3) 0.099(3) -0.001(2) 0.003(2) -0.006(3)
C8 0.0491(12) 0.0711(17) 0.1013(18) -0.0093(12) -0.0077(14) 0.0037(13)
C9 0.0491(12) 0.0711(17) 0.1013(18) -0.0093(12) -0.0077(14) 0.0037(13)
C10 0.0491(12) 0.0711(17) 0.1013(18) -0.0093(12) -0.0077(14) 0.0037(13)
C11 0.0687(12) 0.0733(13) 0.1313(19) 0.0018(10) 0.0032(12) 0.0041(11)
C12 0.0687(12) 0.0733(13) 0.1313(19) 0.0018(10) 0.0032(12) 0.0041(11)
C13 0.0687(12) 0.0733(13) 0.1313(19) 0.0018(10) 0.0032(12) 0.0041(11)
C14 0.092(4) 0.132(4) 0.098(3) -0.019(3) -0.006(3) -0.015(3)
Cl1 0.240(2) 0.0908(10) 0.1138(11) -0.0054(12) 0.0417(12) -0.0294(8)
N1 0.065(2) 0.074(2) 0.095(3) -0.0028(19) 0.016(2) -0.009(2)
O1 0.0687(12) 0.0733(13) 0.1313(19) 0.0018(10) 0.0032(12) 0.0041(11)

loop_
_atom_type_symbol
_atom_type_description
_atom_type_scat_dispersion_real
_atom_type_scat_dispersion_imag
_atom_type_scat_source
C C 0.0030 0.0020 'International Tables Vol C Tables 4.2.6.8 and 6.1.1.4'
H H 0.0000 0.0000 'International Tables Vol C Tables 4.2.6.8 and 6.1.1.4'
Cl Cl 0.1480 0.1590 'International Tables Vol C Tables 4.2.6.8 and 6.1.1.4'
N N 0.0060 0.0030 'International Tables Vol C Tables 4.2.6.8 and 6.1.1.4'
O O 0.0110 0.0060 'International Tables Vol C Tables 4.2.6.8 and 6.1.1.4'

loop_
_geom_angle_atom_site_label_1
_geom_angle_atom_site_label_2
_geom_angle_atom_site_label_3
_geom_angle
C6 C1 C2 121.8(5)
C6 C1 Cl1 119.6(4)
C2 C1 Cl1 118.5(4)
C3 C2 N1 125.3(4)
C3 C2 C1 116.4(5)
N1 C2 C1 118.3(4)
C4 C3 C2 121.2(5)
C4 C3 H3 119.4
C2 C3 H3 119.4
C5 C4 C3 121.3(6)
C5 C4 H4 119.4
C3 C4 H4 119.4
C4 C5 C6 119.6(6)
C4 C5 H5 120.2
C6 C5 H5 120.2
C1 C6 C5 119.6(6)
C1 C6 H6 120.2
C5 C6 H6 120.2
N1 C7 C8 123.3(5)
N1 C7 H1 122(2)
C8 C7 H1 115(2)
C13 C8 C9 117.3(5)
C13 C8 C7 122.2(5)
C9 C8 C7 120.4(4)
C10 C9 C8 123.4(5)
C10 C9 H2 112(2)
C8 C9 H2 124(2)
C9 C10 C11 116.0(5)
C9 C10 C14 121.1(4)
C11 C10 C14 122.8(5)
C10 C11 C12 125.2(5)
C10 C11 H11 117.4
C12 C11 H11 117.4
C11 C12 C13 115.8(5)
C11 C12 H12 122.1
C13 C12 H12 122.1
O1 C13 C8 120.8(5)
O1 C13 C12 117.0(4)
C8 C13 C12 122.2(5)
C10 C14 H15A 109.5
C10 C14 H15B 109.5
H15A C14 H15B 109.5
C10 C14 H15C 109.5
H15A C14 H15C 109.5
H15B C14 H15C 109.5
C7 N1 C2 119.9(4)
C13 O1 H9 109.5

loop_
_geom_bond_atom_site_label_1
_geom_bond_atom_site_label_2
_geom_bond_distance
_geom_bond_publ_flag
C1 C6 1.354(7) ?
C1 C2 1.410(6) ?
C1 Cl1 1.730(6) ?
C2 C3 1.368(6) ?
C2 N1 1.390(5) ?
C3 C4 1.366(7) ?
C3 H3 0.9300 ?
C4 C5 1.348(7) ?
C4 H4 0.9300 ?
C5 C6 1.368(8) ?
C5 H5 0.9300 ?
C6 H6 0.9300 ?
C7 N1 1.280(5) y
C7 C8 1.434(6) ?
C7 H1 0.99(4) ?
C8 C13 1.393(6) ?
C8 C9 1.402(6) ?
C9 C10 1.372(6) ?
C9 H2 0.91(4) ?
C10 C11 1.380(6) ?
C10 C14 1.491(6) ?
C11 C12 1.389(6) ?
C11 H11 0.9300 ?
C12 C13 1.403(6) ?
C12 H12 0.9300 ?
C13 O1 1.364(6) y
C14 H15A 0.9600 ?
C14 H15B 0.9600 ?
C14 H15C 0.9600 ?
O1 H9 0.8200 ?

loop_
_geom_hbond_atom_site_label_D
_geom_hbond_atom_site_label_H
_geom_hbond_atom_site_label_A
_geom_hbond_site_symmetry_A
_geom_hbond_distance_DH
_geom_hbond_distance_HA
_geom_hbond_distance_DA
_geom_hbond_angle_DHA
O1 H9 N1 . 0.82 1.89 2.622(5) 147.3
C14 H15B Cg1 6_556 0.93 2.831 3.849(6) 173.58

loop_
_geom_torsion_atom_site_label_1
_geom_torsion_atom_site_label_2
_geom_torsion_atom_site_label_3
_geom_torsion_atom_site_label_4
_geom_torsion
C6 C1 C2 C3 4.4(7)
Cl1 C1 C2 C3 -178.0(4)
C6 C1 C2 N1 -176.8(5)
Cl1 C1 C2 N1 0.8(6)
N1 C2 C3 C4 177.4(5)
C1 C2 C3 C4 -3.8(8)
C2 C3 C4 C5 1.0(9)
C3 C4 C5 C6 1.6(10)
C2 C1 C6 C5 -2.0(9)
Cl1 C1 C6 C5 -179.6(5)
C4 C5 C6 C1 -1.0(10)
N1 C7 C8 C13 3.4(6)
N1 C7 C8 C9 -179.2(4)
C13 C8 C9 C10 -2.5(6)
C7 C8 C9 C10 179.9(4)
C8 C9 C10 C11 0.7(6)
C8 C9 C10 C14 -178.7(4)
C9 C10 C11 C12 0.7(7)
C14 C10 C11 C12 -179.8(4)
C10 C11 C12 C13 -0.3(7)
C9 C8 C13 O1 -177.2(4)
C7 C8 C13 O1 0.3(6)
C9 C8 C13 C12 3.0(6)
C7 C8 C13 C12 -179.5(4)
C11 C12 C13 O1 178.5(4)
C11 C12 C13 C8 -1.7(7)
C8 C7 N1 C2 -178.9(4)
C3 C2 N1 C7 -33.4(6)
C1 C2 N1 C7 147.9(4)

loop_
_cod_related_entry_id
_cod_related_entry_database
_cod_related_entry_code
1 ChemSpider 30655442
